data_7201513
loop_
_publ_author_name
'Lemmerer, Andreas'
'Michael, Joseph P.'

_publ_section_title
;
 Hydrogen bonding patterns in a series of 1-arylcycloalkanecarboxamides
;
_journal_issue 1
_journal_name_full CrystEngComm
_journal_page_first 95
_journal_paper_doi 10.1039/b708333e
_journal_volume 10
_journal_year 2008
_chemical_absolute_configuration unk
_chemical_formula_moiety 'C13 H17 N O'
_chemical_formula_sum 'C13 H17 N O'
_chemical_formula_weight 203.28
_chemical_name_systematic
;
1-Phenylcyclohexanecarboxamide
;
_space_group_IT_number 29
_symmetry_cell_setting orthorhombic
_symmetry_space_group_name_Hall 'P 2c -2ac'
_symmetry_space_group_name_H-M 'P c a 21'
_atom_sites_solution_hydrogens geom
_atom_sites_solution_primary direct
_atom_sites_solution_secondary difmap
_audit_conform_dict_location ftp://ftp.iucr.org/pub/cif_core.dic
_audit_conform_dict_name cif_core.dic
_audit_conform_dict_version 2.3
_audit_creation_date 2007-01-15T15:29:52-00:00
_audit_creation_method 'WinGX routine CIF_UPDATE'
_cell_angle_alpha 90
_cell_angle_beta 90
_cell_angle_gamma 90
_cell_formula_units_Z 8
_cell_length_a 13.8232(19)
_cell_length_b 6.1326(8)
_cell_length_c 26.176(4)
_cell_measurement_reflns_used 1009
_cell_measurement_temperature 173(2)
_cell_measurement_theta_max 27.9
_cell_measurement_theta_min 3.322
_cell_volume 2219.0(5)
_computing_cell_refinement 'Bruker SAINT+ (Bruker, 1999)'
_computing_data_collection 'Bruker SMART-NT (Bruker, 1998)'
_computing_data_reduction 'Bruker SAINT+ (Bruker, 1999)'
_computing_molecular_graphics
;
Ortep-3 for Windows (Farrugia, 1997) and DIAMOND (Brandenburg, 1999)
;
_computing_publication_material
;
WinGX publication routines (Farrugia, 1999) and PLATON (Spek, 2002)
;
_computing_structure_refinement 'SHELXL-97 (Sheldrick, 1997)'
_computing_structure_solution 'SHELXS-97 (Sheldrick, 1997a)'
_diffrn_ambient_temperature 173(2)
_diffrn_measured_fraction_theta_full 1
_diffrn_measured_fraction_theta_max 1
_diffrn_measurement_device_type 'Bruker SMART 1K CCD area detector'
_diffrn_measurement_method 'omega scans'
_diffrn_radiation_monochromator graphite
_diffrn_radiation_type MoK\a
_diffrn_radiation_wavelength 0.71073
_diffrn_reflns_av_R_equivalents 0.0691
_diffrn_reflns_av_unetI/netI 0.0346
_diffrn_reflns_limit_h_max 18
_diffrn_reflns_limit_h_min -17
_diffrn_reflns_limit_k_max 7
_diffrn_reflns_limit_k_min -8
_diffrn_reflns_limit_l_max 34
_diffrn_reflns_limit_l_min -33
_diffrn_reflns_number 21897
_diffrn_reflns_theta_full 28
_diffrn_reflns_theta_max 28
_diffrn_reflns_theta_min 1.56
_diffrn_standards_number 0
_exptl_absorpt_coefficient_mu 0.077
_exptl_absorpt_correction_T_max 0.9917
_exptl_absorpt_correction_T_min 0.9764
_exptl_absorpt_correction_type integration
_exptl_absorpt_process_details 'Bruker XPREP (Bruker, 1999)'
_exptl_crystal_colour colourless
_exptl_crystal_density_diffrn 1.217
_exptl_crystal_density_method 'not measured'
_exptl_crystal_description plate
_exptl_crystal_F_000 880
_exptl_crystal_size_max 0.4
_exptl_crystal_size_mid 0.36
_exptl_crystal_size_min 0.14
_refine_diff_density_max 0.217
_refine_diff_density_min -0.201
_refine_diff_density_rms 0.04
_refine_ls_abs_structure_details 'Flack H D (1983), Acta Cryst. A39, 876-881, 2392 Friedel Pairs'
_refine_ls_abs_structure_Flack -10(10)
_refine_ls_extinction_method none
_refine_ls_goodness_of_fit_ref 1.038
_refine_ls_hydrogen_treatment mixed
_refine_ls_matrix_type full
_refine_ls_number_parameters 287
_refine_ls_number_reflns 2731
_refine_ls_number_restraints 1
_refine_ls_restrained_S_all 1.038
_refine_ls_R_factor_all 0.0567
_refine_ls_R_factor_gt 0.0434
_refine_ls_shift/su_max 0
_refine_ls_shift/su_mean 0
_refine_ls_structure_factor_coef Fsqd
_refine_ls_weighting_details 'calc w=1/[\s^2^(Fo^2^)+(0.0655P)^2^+0.3177P] where P=(Fo^2^+2Fc^2^)/3'
_refine_ls_weighting_scheme calc
_refine_ls_wR_factor_gt 0.1058
_refine_ls_wR_factor_ref 0.1126
_reflns_number_gt 2282
_reflns_number_total 2731
_reflns_threshold_expression >2sigma(I)
_cod_data_source_file b708333e.txt
_cod_data_source_block 2
_cod_depositor_comments
;
The following automatic conversions were performed:
'_symmetry_cell_setting' value 'Orthorhombic' changed to 'orthorhombic'
according to '/home/saulius/struct/CIF-dictionaries/cif_core.dic'
dictionary named 'cif_core.dic' version 2.4.1 from 2010-06-29.

Automatic conversion script
Id: cif_fix_enum 1527 2010-12-29 10:47:43Z saulius 
;
_cod_original_sg_symbol_H-M Pca2(1)
_cod_database_code 7201513

loop_
_symmetry_equiv_pos_as_xyz
'x, y, z'
'-x, -y, z+1/2'
'-x+1/2, y, z+1/2'
'x+1/2, -y, z'

loop_
_atom_site_label
_atom_site_type_symbol
_atom_site_fract_x
_atom_site_fract_y
_atom_site_fract_z
_atom_site_U_iso_or_equiv
_atom_site_adp_type
_atom_site_occupancy
_atom_site_symmetry_multiplicity
_atom_site_calc_flag
_atom_site_refinement_flags
_atom_site_disorder_assembly
_atom_site_disorder_group
C1A C 0.77826(16) 0.3486(4) 0.36849(9) 0.0202(5) Uani 1 1 d . . .
C1B C 0.48031(17) 0.1715(4) 0.14438(9) 0.0210(5) Uani 1 1 d . . .
C2A C 0.83677(18) 0.1458(4) 0.38555(10) 0.0251(5) Uani 1 1 d . . .
H2A1 H 0.8639 0.1731 0.42 0.03 Uiso 1 1 calc R . .
H2A2 H 0.7924 0.0195 0.3881 0.03 Uiso 1 1 calc R . .
C2B C 0.41948(18) 0.3717(4) 0.12862(10) 0.0253(6) Uani 1 1 d . . .
H2B1 H 0.4624 0.5007 0.1266 0.03 Uiso 1 1 calc R . .
H2B2 H 0.3925 0.3461 0.0941 0.03 Uiso 1 1 calc R . .
C3A C 0.91943(18) 0.0882(5) 0.34903(11) 0.0282(6) Uani 1 1 d . . .
H3A1 H 0.8921 0.0418 0.3158 0.034 Uiso 1 1 calc R . .
H3A2 H 0.9567 -0.0356 0.3632 0.034 Uiso 1 1 calc R . .
C3B C 0.33653(18) 0.4217(5) 0.16533(11) 0.0288(6) Uani 1 1 d . . .
H3B1 H 0.3634 0.4661 0.1988 0.035 Uiso 1 1 calc R . .
H3B2 H 0.2981 0.545 0.1518 0.035 Uiso 1 1 calc R . .
C4A C 0.9314(2) 0.4812(5) 0.32268(14) 0.0319(7) Uani 1 1 d . . .
H4A1 H 0.9027 0.4514 0.2887 0.038 Uiso 1 1 calc R . .
H4A2 H 0.9761 0.6064 0.3192 0.038 Uiso 1 1 calc R . .
C4B C 0.27082(19) 0.2248(5) 0.17266(12) 0.0346(6) Uani 1 1 d . . .
H4B1 H 0.237 0.1921 0.1402 0.042 Uiso 1 1 calc R . .
H4B2 H 0.2214 0.2585 0.1988 0.042 Uiso 1 1 calc R . .
C5A C 0.85035(19) 0.5396(5) 0.36087(12) 0.0251(6) Uani 1 1 d . . .
H5A1 H 0.8148 0.6689 0.3482 0.03 Uiso 1 1 calc R . .
H5A2 H 0.8796 0.5781 0.3942 0.03 Uiso 1 1 calc R . .
C5B C 0.3292(2) 0.0266(5) 0.18933(14) 0.0330(7) Uani 1 1 d . . .
H5B1 H 0.2859 -0.1015 0.192 0.04 Uiso 1 1 calc R . .
H5B2 H 0.3575 0.0539 0.2235 0.04 Uiso 1 1 calc R . .
C6A C 0.98747(19) 0.2821(5) 0.34057(11) 0.0318(6) Uani 1 1 d . . .
H6A1 H 1.0214 0.3166 0.3729 0.038 Uiso 1 1 calc R . .
H6A2 H 1.0367 0.2431 0.3147 0.038 Uiso 1 1 calc R . .
C6B C 0.41065(19) -0.0228(4) 0.15109(12) 0.0258(6) Uani 1 1 d . . .
H6B1 H 0.3819 -0.0599 0.1176 0.031 Uiso 1 1 calc R . .
H6B2 H 0.4477 -0.1511 0.1631 0.031 Uiso 1 1 calc R . .
C7A C 0.72155(18) 0.2973(4) 0.31874(10) 0.0257(6) Uani 1 1 d . . .
C7B C 0.53661(18) 0.2216(5) 0.19445(10) 0.0258(6) Uani 1 1 d . . .
C8A C 0.69937(16) 0.3974(4) 0.40898(10) 0.0212(5) Uani 1 1 d . . .
C8B C 0.55957(17) 0.1324(4) 0.10353(9) 0.0233(5) Uani 1 1 d . . .
C9A C 0.62789(18) 0.2409(4) 0.41826(10) 0.0260(6) Uani 1 1 d . . .
H9A H 0.6284 0.1083 0.3995 0.031 Uiso 1 1 calc R . .
C9B C 0.62778(19) 0.2964(4) 0.09400(11) 0.0296(6) Uani 1 1 d . . .
H9B H 0.6249 0.4288 0.1128 0.036 Uiso 1 1 calc R . .
C10A C 0.55606(19) 0.2762(5) 0.45457(11) 0.0318(6) Uani 1 1 d . . .
H10A H 0.5083 0.1677 0.4605 0.038 Uiso 1 1 calc R . .
C10B C 0.7000(2) 0.2679(5) 0.05724(12) 0.0358(7) Uani 1 1 d . . .
H10B H 0.7456 0.3808 0.0512 0.043 Uiso 1 1 calc R . .
C11A C 0.5540(2) 0.4699(5) 0.48218(12) 0.0336(7) Uani 1 1 d . . .
H11A H 0.5046 0.4949 0.5067 0.04 Uiso 1 1 calc R . .
C11B C 0.7055(2) 0.0766(5) 0.02957(11) 0.0350(7) Uani 1 1 d . . .
H11B H 0.7543 0.0579 0.0044 0.042 Uiso 1 1 calc R . .
C12A C 0.6244(2) 0.6259(5) 0.47367(11) 0.0324(6) Uani 1 1 d . . .
H12A H 0.6237 0.7581 0.4926 0.039 Uiso 1 1 calc R . .
C12B C 0.6388(2) -0.0881(5) 0.03886(12) 0.0348(7) Uani 1 1 d . . .
H12B H 0.6427 -0.2209 0.0203 0.042 Uiso 1 1 calc R . .
C13A C 0.69691(18) 0.5895(5) 0.43714(11) 0.0271(6) Uani 1 1 d . . .
H13A H 0.745 0.6976 0.4316 0.033 Uiso 1 1 calc R . .
C13B C 0.5658(2) -0.0601(5) 0.07539(11) 0.0285(6) Uani 1 1 d . . .
H13B H 0.5202 -0.1733 0.081 0.034 Uiso 1 1 calc R . .
N1A N 0.69479(19) 0.4692(5) 0.29064(11) 0.0329(6) Uani 1 1 d . . .
N1B N 0.56560(19) 0.0500(5) 0.22210(11) 0.0353(6) Uani 1 1 d . . .
O1A O 0.70020(14) 0.1083(3) 0.30702(8) 0.0343(5) Uani 1 1 d . . .
O1B O 0.55720(14) 0.4112(3) 0.20645(8) 0.0343(5) Uani 1 1 d . . .
H1As H 0.655(3) 0.440(6) 0.2670(17) 0.050(10) Uiso 1 1 d . . .
H1Aa H 0.707(2) 0.607(6) 0.2993(14) 0.042(10) Uiso 1 1 d . . .
H1Bs H 0.605(3) 0.060(7) 0.2536(18) 0.066(12) Uiso 1 1 d . . .
H1Ba H 0.553(2) -0.084(6) 0.2109(13) 0.029(8) Uiso 1 1 d . . .

loop_
_atom_site_aniso_label
_atom_site_aniso_U_11
_atom_site_aniso_U_22
_atom_site_aniso_U_33
_atom_site_aniso_U_23
_atom_site_aniso_U_13
_atom_site_aniso_U_12
C1A 0.0194(11) 0.0218(12) 0.0193(12) -0.0005(9) -0.0016(9) -0.0012(9)
C1B 0.0207(12) 0.0218(12) 0.0203(12) -0.0006(9) -0.0006(9) -0.0004(9)
C2A 0.0231(12) 0.0249(13) 0.0271(13) 0.0024(11) -0.0013(10) 0.0007(10)
C2B 0.0280(13) 0.0258(13) 0.0222(13) -0.0003(10) -0.0016(10) 0.0003(10)
C3A 0.0240(13) 0.0272(14) 0.0335(15) -0.0023(12) -0.0013(11) 0.0033(10)
C3B 0.0238(12) 0.0307(14) 0.0319(14) -0.0046(12) -0.0016(11) 0.0024(11)
C4A 0.0259(14) 0.0320(15) 0.0377(19) 0.0002(12) 0.0092(12) -0.0071(11)
C4B 0.0242(13) 0.0417(16) 0.0379(16) -0.0108(14) 0.0013(11) -0.0018(11)
C5A 0.0244(12) 0.0230(13) 0.0278(15) 0.0013(11) 0.0005(10) -0.0042(10)
C5B 0.0331(15) 0.0309(15) 0.0350(18) -0.0032(12) 0.0089(12) -0.0081(12)
C6A 0.0209(13) 0.0354(15) 0.0392(17) -0.0072(13) 0.0035(11) -0.0033(11)
C6B 0.0264(12) 0.0238(13) 0.0274(15) -0.0022(11) 0.0037(11) -0.0019(10)
C7A 0.0185(12) 0.0381(15) 0.0205(12) 0.0004(11) 0.0015(9) 0.0003(10)
C7B 0.0184(11) 0.0377(15) 0.0212(12) -0.0028(11) -0.0001(9) 0.0029(10)
C8A 0.0187(11) 0.0258(13) 0.0190(12) 0.0030(10) -0.0022(9) -0.0001(9)
C8B 0.0226(12) 0.0287(13) 0.0186(13) 0.0010(10) -0.0039(9) 0.0003(10)
C9A 0.0258(13) 0.0274(13) 0.0248(13) -0.0008(10) -0.0010(10) -0.0023(10)
C9B 0.0280(14) 0.0309(14) 0.0301(14) -0.0018(12) 0.0013(11) -0.0031(11)
C10A 0.0234(13) 0.0422(17) 0.0297(15) 0.0060(13) 0.0037(10) -0.0055(11)
C10B 0.0294(14) 0.0427(17) 0.0354(16) 0.0063(13) 0.0035(11) -0.0065(12)
C11A 0.0300(14) 0.0454(17) 0.0255(16) -0.0008(12) 0.0042(12) 0.0035(13)
C11B 0.0260(14) 0.0566(19) 0.0225(14) 0.0031(14) 0.0041(10) 0.0046(14)
C12A 0.0384(15) 0.0347(15) 0.0241(13) -0.0053(11) 0.0024(11) 0.0011(12)
C12B 0.0335(15) 0.0439(17) 0.0268(14) -0.0073(13) 0.0012(12) 0.0026(13)
C13A 0.0267(13) 0.0304(15) 0.0243(14) -0.0013(11) 0.0000(10) -0.0043(11)
C13B 0.0273(14) 0.0313(15) 0.0268(15) -0.0021(11) 0.0028(10) -0.0029(11)
N1A 0.0320(13) 0.0406(15) 0.0262(15) 0.0013(11) -0.0101(11) 0.0043(11)
N1B 0.0357(14) 0.0409(15) 0.0292(15) 0.0012(12) -0.0088(11) 0.0035(12)
O1A 0.0348(11) 0.0387(12) 0.0293(11) -0.0061(9) -0.0070(8) -0.0063(9)
O1B 0.0337(11) 0.0393(12) 0.0300(11) -0.0069(9) -0.0086(8) -0.0058(8)

loop_
_atom_type_symbol
_atom_type_description
_atom_type_scat_dispersion_real
_atom_type_scat_dispersion_imag
_atom_type_scat_source
C C 0.0033 0 'International Tables Vol C Tables 4.2.6.8 and 6.1.1.4'
H H 0 0 'International Tables Vol C Tables 4.2.6.8 and 6.1.1.4'
N N 0.0061 0 'International Tables Vol C Tables 4.2.6.8 and 6.1.1.4'
O O 0.0106 0 'International Tables Vol C Tables 4.2.6.8 and 6.1.1.4'

loop_
_exptl_crystal_face_index_h
_exptl_crystal_face_index_k
_exptl_crystal_face_index_l
_exptl_crystal_face_perp_dist
1 3 0 0.07
0 0 -1 0.2
0 0 1 0.2
4 -3 0 0.08
-3 -2 1 0.05
1 0 1 0.18
-1 0 -1 0.18
1 0 -1 0.18
-1 0 1 0.18

loop_
_geom_angle_atom_site_label_1
_geom_angle_atom_site_label_2
_geom_angle_atom_site_label_3
_geom_angle
_geom_angle_site_symmetry_1
_geom_angle_site_symmetry_3
_geom_angle_publ_flag
C2A C1A C8A 109.0(2) . . ?
C2A C1A C5A 107.9(2) . . ?
C8A C1A C5A 113.2(2) . . ?
C2A C1A C7A 110.0(2) . . ?
C8A C1A C7A 104.93(18) . . ?
C5A C1A C7A 111.7(2) . . ?
C6B C1B C2B 107.8(2) . . ?
C6B C1B C8B 113.6(2) . . ?
C2B C1B C8B 108.9(2) . . ?
C6B C1B C7B 111.7(2) . . ?
C2B C1B C7B 109.9(2) . . ?
C8B C1B C7B 104.97(18) . . ?
C3A C2A C1A 113.2(2) . . ?
C3A C2A H2A1 108.9 . . ?
C1A C2A H2A1 108.9 . . ?
C3A C2A H2A2 108.9 . . ?
C1A C2A H2A2 108.9 . . ?
H2A1 C2A H2A2 107.7 . . ?
C3B C2B C1B 113.6(2) . . ?
C3B C2B H2B1 108.8 . . ?
C1B C2B H2B1 108.8 . . ?
C3B C2B H2B2 108.8 . . ?
C1B C2B H2B2 108.8 . . ?
H2B1 C2B H2B2 107.7 . . ?
C2A C3A C6A 111.7(2) . . ?
C2A C3A H3A1 109.3 . . ?
C6A C3A H3A1 109.3 . . ?
C2A C3A H3A2 109.3 . . ?
C6A C3A H3A2 109.3 . . ?
H3A1 C3A H3A2 107.9 . . ?
C4B C3B C2B 111.6(2) . . ?
C4B C3B H3B1 109.3 . . ?
C2B C3B H3B1 109.3 . . ?
C4B C3B H3B2 109.3 . . ?
C2B C3B H3B2 109.3 . . ?
H3B1 C3B H3B2 108 . . ?
C6A C4A C5A 110.9(3) . . ?
C6A C4A H4A1 109.5 . . ?
C5A C4A H4A1 109.5 . . ?
C6A C4A H4A2 109.5 . . ?
C5A C4A H4A2 109.5 . . ?
H4A1 C4A H4A2 108 . . ?
C3B C4B C5B 110.7(2) . . ?
C3B C4B H4B1 109.5 . . ?
C5B C4B H4B1 109.5 . . ?
C3B C4B H4B2 109.5 . . ?
C5B C4B H4B2 109.5 . . ?
H4B1 C4B H4B2 108.1 . . ?
C4A C5A C1A 112.0(2) . . ?
C4A C5A H5A1 109.2 . . ?
C1A C5A H5A1 109.2 . . ?
C4A C5A H5A2 109.2 . . ?
C1A C5A H5A2 109.2 . . ?
H5A1 C5A H5A2 107.9 . . ?
C4B C5B C6B 111.0(3) . . ?
C4B C5B H5B1 109.4 . . ?
C6B C5B H5B1 109.4 . . ?
C4B C5B H5B2 109.4 . . ?
C6B C5B H5B2 109.4 . . ?
H5B1 C5B H5B2 108 . . ?
C4A C6A C3A 110.8(2) . . ?
C4A C6A H6A1 109.5 . . ?
C3A C6A H6A1 109.5 . . ?
C4A C6A H6A2 109.5 . . ?
C3A C6A H6A2 109.5 . . ?
H6A1 C6A H6A2 108.1 . . ?
C5B C6B C1B 112.3(2) . . ?
C5B C6B H6B1 109.1 . . ?
C1B C6B H6B1 109.1 . . ?
C5B C6B H6B2 109.1 . . ?
C1B C6B H6B2 109.1 . . ?
H6B1 C6B H6B2 107.9 . . ?
O1A C7A N1A 122.5(3) . . ?
O1A C7A C1A 121.3(2) . . ?
N1A C7A C1A 116.2(2) . . ?
O1B C7B N1B 122.2(3) . . ?
O1B C7B C1B 121.0(2) . . ?
N1B C7B C1B 116.7(2) . . ?
C13A C8A C9A 118.2(2) . . ?
C13A C8A C1A 122.9(2) . . ?
C9A C8A C1A 118.9(2) . . ?
C13B C8B C9B 118.2(2) . . ?
C13B C8B C1B 122.7(2) . . ?
C9B C8B C1B 119.2(2) . . ?
C10A C9A C8A 121.0(3) . . ?
C10A C9A H9A 119.5 . . ?
C8A C9A H9A 119.5 . . ?
C10B C9B C8B 120.9(3) . . ?
C10B C9B H9B 119.6 . . ?
C8B C9B H9B 119.6 . . ?
C11A C10A C9A 120.2(3) . . ?
C11A C10A H10A 119.9 . . ?
C9A C10A H10A 119.9 . . ?
C11B C10B C9B 120.5(3) . . ?
C11B C10B H10B 119.8 . . ?
C9B C10B H10B 119.8 . . ?
C12A C11A C10A 119.5(3) . . ?
C12A C11A H11A 120.2 . . ?
C10A C11A H11A 120.2 . . ?
C10B C11B C12B 119.3(3) . . ?
C10B C11B H11B 120.3 . . ?
C12B C11B H11B 120.3 . . ?
C11A C12A C13A 120.2(3) . . ?
C11A C12A H12A 119.9 . . ?
C13A C12A H12A 119.9 . . ?
C11B C12B C13B 120.5(3) . . ?
C11B C12B H12B 119.7 . . ?
C13B C12B H12B 119.7 . . ?
C8A C13A C12A 120.9(2) . . ?
C8A C13A H13A 119.5 . . ?
C12A C13A H13A 119.5 . . ?
C8B C13B C12B 120.6(3) . . ?
C8B C13B H13B 119.7 . . ?
C12B C13B H13B 119.7 . . ?
C7A N1A H1As 114(3) . . ?
C7A N1A H1Aa 124(2) . . ?
H1As N1A H1Aa 121(4) . . ?
C7B N1B H1Bs 125(3) . . ?
C7B N1B H1Ba 119(2) . . ?
H1Bs N1B H1Ba 116(3) . . ?

loop_
_geom_bond_atom_site_label_1
_geom_bond_atom_site_label_2
_geom_bond_distance
_geom_bond_site_symmetry_2
_geom_bond_publ_flag
C1A C2A 1.549(3) . ?
C1A C8A 1.550(3) . ?
C1A C5A 1.551(4) . ?
C1A C7A 1.552(3) . ?
C1B C6B 1.542(4) . ?
C1B C2B 1.544(3) . ?
C1B C8B 1.550(3) . ?
C1B C7B 1.555(3) . ?
C2A C3A 1.531(4) . ?
C2A H2A1 0.99 . ?
C2A H2A2 0.99 . ?
C2B C3B 1.527(4) . ?
C2B H2B1 0.99 . ?
C2B H2B2 0.99 . ?
C3A C6A 1.532(4) . ?
C3A H3A1 0.99 . ?
C3A H3A2 0.99 . ?
C3B C4B 1.523(4) . ?
C3B H3B1 0.99 . ?
C3B H3B2 0.99 . ?
C4A C6A 1.520(4) . ?
C4A C5A 1.544(4) . ?
C4A H4A1 0.99 . ?
C4A H4A2 0.99 . ?
C4B C5B 1.523(4) . ?
C4B H4B1 0.99 . ?
C4B H4B2 0.99 . ?
C5A H5A1 0.99 . ?
C5A H5A2 0.99 . ?
C5B C6B 1.537(4) . ?
C5B H5B1 0.99 . ?
C5B H5B2 0.99 . ?
C6A H6A1 0.99 . ?
C6A H6A2 0.99 . ?
C6B H6B1 0.99 . ?
C6B H6B2 0.99 . ?
C7A O1A 1.235(3) . ?
C7A N1A 1.338(4) . ?
C7B O1B 1.238(3) . ?
C7B N1B 1.339(4) . ?
C8A C13A 1.390(4) . ?
C8A C9A 1.399(3) . ?
C8B C13B 1.394(4) . ?
C8B C9B 1.401(4) . ?
C9A C10A 1.392(4) . ?
C9A H9A 0.95 . ?
C9B C10B 1.398(4) . ?
C9B H9B 0.95 . ?
C10A C11A 1.391(4) . ?
C10A H10A 0.95 . ?
C10B C11B 1.380(4) . ?
C10B H10B 0.95 . ?
C11A C12A 1.383(4) . ?
C11A H11A 0.95 . ?
C11B C12B 1.389(4) . ?
C11B H11B 0.95 . ?
C12A C13A 1.403(4) . ?
C12A H12A 0.95 . ?
C12B C13B 1.400(4) . ?
C12B H12B 0.95 . ?
C13A H13A 0.95 . ?
C13B H13B 0.95 . ?
N1A H1As 0.85(4) . ?
N1A H1Aa 0.89(4) . ?
N1B H1Bs 0.99(5) . ?
N1B H1Ba 0.89(3) . ?

loop_
_geom_hbond_atom_site_label_D
_geom_hbond_atom_site_label_H
_geom_hbond_atom_site_label_A
_geom_hbond_distance_DH
_geom_hbond_distance_HA
_geom_hbond_distance_DA
_geom_hbond_angle_DHA
_geom_hbond_site_symmetry_A
N1B H1Bs O1A 0.99(5) 1.95(4) 2.921(3) 169(4) .
N1A H1As O1B 0.85(4) 2.09(4) 2.933(3) 172(4) .

loop_
_geom_torsion_atom_site_label_1
_geom_torsion_atom_site_label_2
_geom_torsion_atom_site_label_3
_geom_torsion_atom_site_label_4
_geom_torsion
_geom_torsion_site_symmetry_1
_geom_torsion_site_symmetry_2
_geom_torsion_site_symmetry_3
_geom_torsion_site_symmetry_4
_geom_torsion_publ_flag
C8A C1A C2A C3A -177.9(2) . . . . ?
C5A C1A C2A C3A -54.5(3) . . . . ?
C7A C1A C2A C3A 67.6(3) . . . . ?
C6B C1B C2B C3B 54.5(3) . . . . ?
C8B C1B C2B C3B 178.1(2) . . . . ?
C7B C1B C2B C3B -67.4(3) . . . . ?
C1A C2A C3A C6A 55.0(3) . . . . ?
C1B C2B C3B C4B -55.2(3) . . . . ?
C2B C3B C4B C5B 54.3(3) . . . . ?
C6A C4A C5A C1A -58.5(3) . . . . ?
C2A C1A C5A C4A 56.0(3) . . . . ?
C8A C1A C5A C4A 176.7(2) . . . . ?
C7A C1A C5A C4A -65.1(3) . . . . ?
C3B C4B C5B C6B -55.9(3) . . . . ?
C5A C4A C6A C3A 56.2(3) . . . . ?
C2A C3A C6A C4A -54.5(3) . . . . ?
C4B C5B C6B C1B 58.2(3) . . . . ?
C2B C1B C6B C5B -55.7(3) . . . . ?
C8B C1B C6B C5B -176.4(2) . . . . ?
C7B C1B C6B C5B 65.2(3) . . . . ?
C2A C1A C7A O1A 23.7(3) . . . . ?
C8A C1A C7A O1A -93.4(3) . . . . ?
C5A C1A C7A O1A 143.6(3) . . . . ?
C2A C1A C7A N1A -158.5(2) . . . . ?
C8A C1A C7A N1A 84.4(3) . . . . ?
C5A C1A C7A N1A -38.6(3) . . . . ?
C6B C1B C7B O1B -144.7(3) . . . . ?
C2B C1B C7B O1B -25.2(3) . . . . ?
C8B C1B C7B O1B 91.7(3) . . . . ?
C6B C1B C7B N1B 38.6(3) . . . . ?
C2B C1B C7B N1B 158.1(2) . . . . ?
C8B C1B C7B N1B -84.9(3) . . . . ?
C2A C1A C8A C13A 117.2(3) . . . . ?
C5A C1A C8A C13A -2.9(3) . . . . ?
C7A C1A C8A C13A -124.9(3) . . . . ?
C2A C1A C8A C9A -62.0(3) . . . . ?
C5A C1A C8A C9A 177.9(2) . . . . ?
C7A C1A C8A C9A 55.9(3) . . . . ?
C6B C1B C8B C13B 0.7(3) . . . . ?
C2B C1B C8B C13B -119.4(3) . . . . ?
C7B C1B C8B C13B 122.9(3) . . . . ?
C6B C1B C8B C9B -179.7(2) . . . . ?
C2B C1B C8B C9B 60.3(3) . . . . ?
C7B C1B C8B C9B -57.4(3) . . . . ?
C13A C8A C9A C10A 0.1(4) . . . . ?
C1A C8A C9A C10A 179.4(2) . . . . ?
C13B C8B C9B C10B 0.1(4) . . . . ?
C1B C8B C9B C10B -179.6(2) . . . . ?
C8A C9A C10A C11A 0.4(4) . . . . ?
C8B C9B C10B C11B -0.1(4) . . . . ?
C9A C10A C11A C12A -0.7(4) . . . . ?
C9B C10B C11B C12B -0.4(4) . . . . ?
C10A C11A C12A C13A 0.5(4) . . . . ?
C10B C11B C12B C13B 0.9(4) . . . . ?
C9A C8A C13A C12A -0.3(4) . . . . ?
C1A C8A C13A C12A -179.6(2) . . . . ?
C11A C12A C13A C8A 0.0(4) . . . . ?
C9B C8B C13B C12B 0.3(4) . . . . ?
C1B C8B C13B C12B -180.0(2) . . . . ?
C11B C12B C13B C8B -0.8(4) . . . . ?
